data_4028338
loop_
_publ_author_name
'Claudio Mart\'inez'
'Yichen Wu'
'Adam B. Weinstein'
'Shannon S. Stahl'
'Guosheng Liu'
'Kilian Mu\~niz'

_publ_section_title
;
 Palladium-Catalyzed Intermolecular Aminoacetoxylation of Alkenes and the
 Influence of PhI(OAc)2 on Aminopalladation Stereoselectivity
;
_journal_name_full 'Journal of Organic Chemistry'
_journal_page_first 6309
_journal_page_last 6315
_journal_paper_doi 10.1021/jo400671q
_journal_volume 78
_journal_year 2013
_chemical_formula_sum 'C20 H19 N O5'
_chemical_formula_weight 353.36
_chemical_name_systematic
; 
 ? 
;
_space_group_IT_number 61
_symmetry_cell_setting orthorhombic
_symmetry_space_group_name_Hall '-P 2ac 2ab'
_symmetry_space_group_name_H-M 'P b c a'
_atom_sites_solution_hydrogens geom
_atom_sites_solution_primary direct
_atom_sites_solution_secondary difmap
_audit_creation_method SHELXL-97
_cell_angle_alpha 90.00
_cell_angle_beta 90.00
_cell_angle_gamma 90.00
_cell_formula_units_Z 8
_cell_length_a 8.7085(16)
_cell_length_b 12.512(2)
_cell_length_c 31.644(7)
_cell_measurement_reflns_used 4542
_cell_measurement_temperature 100(2)
_cell_measurement_theta_max 24.59
_cell_measurement_theta_min 2.57
_cell_volume 3448.0(11)
_computing_cell_refinement 'Bruker APEX2 v2009.1-0'
_computing_data_collection 'Bruker APEX2 v2009.1-0'
_computing_data_reduction 'Bruker SAINT V7.60A'
_computing_molecular_graphics 'Bruker SHELXTL'
_computing_publication_material 'Bruker SHELXTL'
_computing_structure_refinement 'SHELXS-97 (Sheldrick, 2008)'
_computing_structure_solution SIR2008
_diffrn_ambient_temperature 100(2)
_diffrn_detector_area_resol_mean 512
_diffrn_detector_type '4K CCD area detector APEX II'
_diffrn_measured_fraction_theta_full 1.000
_diffrn_measured_fraction_theta_max 0.994
_diffrn_measurement_device_type 'Kappa 4-axis goniometer bruker-nonius'
_diffrn_measurement_method
;
 Fullsphere data collection, phi and omega scans
;
_diffrn_measurement_specimen_support 'magnetic support whith 10 micron nylon fiber cryoloop'
_diffrn_radiation_monochromator 'Multilayer Montel 200 mirrors'
_diffrn_radiation_type MoK\a
_diffrn_radiation_wavelength 0.71073
_diffrn_reflns_av_R_equivalents 0.0668
_diffrn_reflns_av_sigmaI/netI 0.0585
_diffrn_reflns_limit_h_max 10
_diffrn_reflns_limit_h_min -7
_diffrn_reflns_limit_k_max 14
_diffrn_reflns_limit_k_min -15
_diffrn_reflns_limit_l_max 39
_diffrn_reflns_limit_l_min -30
_diffrn_reflns_number 19074
_diffrn_reflns_theta_full 25.50
_diffrn_reflns_theta_max 26.09
_diffrn_reflns_theta_min 2.57
_diffrn_source 'rotating anode x-ray tube'
_diffrn_source_current 70
_diffrn_source_power 50
_diffrn_source_size '3 mm x 0.3 mm fine focus'
_diffrn_source_type 'Bruker-Nonius FR 591'
_exptl_absorpt_coefficient_mu 0.098
_exptl_absorpt_correction_T_max 0.9980
_exptl_absorpt_correction_T_min 0.9902
_exptl_absorpt_correction_type empirical
_exptl_absorpt_process_details
; 
 SADABS Version 2008/1 Bruker-Nonius
 Blessing, Acta Cryst. (1995) A51 33-38
;
_exptl_crystal_colour colourless
_exptl_crystal_density_diffrn 1.361
_exptl_crystal_description plate
_exptl_crystal_F_000 1488
_exptl_crystal_size_max 0.10
_exptl_crystal_size_mid 0.10
_exptl_crystal_size_min 0.02
_refine_diff_density_max 0.368
_refine_diff_density_min -0.346
_refine_diff_density_rms 0.076
_refine_ls_extinction_method none
_refine_ls_goodness_of_fit_ref 1.285
_refine_ls_hydrogen_treatment noref
_refine_ls_matrix_type full
_refine_ls_number_parameters 247
_refine_ls_number_reflns 3405
_refine_ls_number_restraints 24
_refine_ls_restrained_S_all 1.281
_refine_ls_R_factor_all 0.1396
_refine_ls_R_factor_gt 0.1143
_refine_ls_shift/su_max 0.003
_refine_ls_shift/su_mean 0.000
_refine_ls_structure_factor_coef Fsqd
_refine_ls_weighting_details 'calc w=1/[\s^2^(Fo^2^)+(0.0294P)^2^+15.8617P] where P=(Fo^2^+2Fc^2^)/3'
_refine_ls_weighting_scheme calc
_refine_ls_wR_factor_gt 0.2260
_refine_ls_wR_factor_ref 0.2346
_reflns_number_gt 2650
_reflns_number_total 3405
_reflns_threshold_expression >2sigma(I)
_cod_data_source_file jo400671q_si_002.cif
_cod_data_source_block cm40c_0m
_cod_original_cell_volume 3447.9(12)
_cod_database_code 4028338

loop_
_symmetry_equiv_pos_as_xyz
'x, y, z'
'-x+1/2, -y, z+1/2'
'-x, y+1/2, -z+1/2'
'x+1/2, -y+1/2, -z'
'-x, -y, -z'
'x-1/2, y, -z-1/2'
'x, -y-1/2, z-1/2'
'-x-1/2, y-1/2, z'

loop_
_atom_site_label
_atom_site_type_symbol
_atom_site_fract_x
_atom_site_fract_y
_atom_site_fract_z
_atom_site_U_iso_or_equiv
_atom_site_adp_type
_atom_site_occupancy
_atom_site_symmetry_multiplicity
_atom_site_calc_flag
_atom_site_refinement_flags
_atom_site_disorder_assembly
_atom_site_disorder_group
C1 C -0.0139(6) 0.2459(4) 0.16816(16) 0.0258(11) Uani 1 1 d . . .
C2 C -0.1419(6) 0.3028(4) 0.15558(17) 0.0315(12) Uani 1 1 d . . .
H2 H -0.1312 0.3612 0.1366 0.038 Uiso 1 1 calc R . .
C3 C -0.2865(6) 0.2747(5) 0.17067(18) 0.0370(14) Uani 1 1 d . . .
H3 H -0.3751 0.3124 0.1615 0.044 Uiso 1 1 calc R . .
C4 C -0.2999(7) 0.1919(5) 0.1990(2) 0.0446(16) Uani 1 1 d . . .
H4 H -0.3984 0.1726 0.2094 0.054 Uiso 1 1 calc R . .
C5 C -0.1705(7) 0.1357(5) 0.2126(2) 0.0448(15) Uani 1 1 d . . .
H5 H -0.1799 0.0792 0.2325 0.054 Uiso 1 1 calc R . .
C6 C -0.0281(7) 0.1638(4) 0.19664(19) 0.0371(14) Uani 1 1 d . . .
H6 H 0.0607 0.1258 0.2055 0.044 Uiso 1 1 calc R . .
C7 C 0.1407(6) 0.2732(4) 0.14971(16) 0.0261(11) Uani 1 1 d . A .
H7 H 0.1320 0.3387 0.1317 0.031 Uiso 1 1 calc R . .
C8 C 0.2059(5) 0.1807(4) 0.12353(15) 0.0242(11) Uani 1 1 d D . .
H8 H 0.2374 0.1232 0.1437 0.029 Uiso 0.931(7) 1 calc PR A 1
H8' H 0.1916 0.1259 0.1462 0.029 Uiso 0.069(7) 1 calc PR A 2
C9 C 0.0113(6) 0.1903(4) 0.06416(16) 0.0264(11) Uani 1 1 d . . .
C10 C -0.0928(6) 0.1118(4) 0.04380(16) 0.0245(11) Uani 1 1 d . A .
C11 C -0.1953(6) 0.1246(4) 0.01146(18) 0.0328(13) Uani 1 1 d . . .
H11 H -0.2102 0.1926 -0.0013 0.039 Uiso 1 1 calc R A .
C12 C -0.2769(6) 0.0362(4) -0.00232(17) 0.0330(13) Uani 1 1 d . A .
H12 H -0.3476 0.0429 -0.0250 0.040 Uiso 1 1 calc R . .
C13 C -0.2552(6) -0.0631(4) 0.01722(17) 0.0294(12) Uani 1 1 d . . .
H13 H -0.3114 -0.1233 0.0075 0.035 Uiso 1 1 calc R A .
C14 C -0.1535(6) -0.0752(4) 0.05043(17) 0.0280(12) Uani 1 1 d . A .
H14 H -0.1395 -0.1425 0.0638 0.034 Uiso 1 1 calc R . .
C15 C -0.0727(6) 0.0147(4) 0.06352(16) 0.0230(11) Uani 1 1 d . . .
C16 C 0.0430(6) 0.0276(4) 0.09733(17) 0.0243(11) Uani 1 1 d . A .
C17 C 0.2538(6) 0.3847(4) 0.20250(16) 0.0259(11) Uani 1 1 d . A .
C18 C 0.3840(6) 0.3952(4) 0.23201(17) 0.0316(12) Uani 1 1 d . . .
H18A H 0.4749 0.4198 0.2166 0.047 Uiso 1 1 calc R . .
H18B H 0.4054 0.3257 0.2450 0.047 Uiso 1 1 calc R . .
H18C H 0.3581 0.4471 0.2541 0.047 Uiso 1 1 calc R . .
O5 O 0.4138(5) 0.1275(3) 0.07525(13) 0.0313(10) Uani 0.931(7) 1 d PD A 1
C19 C 0.3495(6) 0.2137(4) 0.09833(17) 0.0266(13) Uani 0.931(7) 1 d PD A 1
H19A H 0.3217 0.2717 0.0785 0.032 Uiso 0.931(7) 1 calc PR A 1
H19B H 0.4276 0.2421 0.1181 0.032 Uiso 0.931(7) 1 calc PR A 1
C20 C 0.5084(7) 0.0626(5) 0.1004(2) 0.0359(15) Uani 0.931(7) 1 d PD A 1
H20A H 0.5970 0.1041 0.1101 0.054 Uiso 0.931(7) 1 calc PR A 1
H20B H 0.5440 0.0014 0.0837 0.054 Uiso 0.931(7) 1 calc PR A 1
H20C H 0.4501 0.0370 0.1249 0.054 Uiso 0.931(7) 1 calc PR A 1
O5' O 0.393(5) 0.174(5) 0.0710(15) 0.0313(10) Uani 0.069(7) 1 d PDU A 2
C19' C 0.374(3) 0.151(6) 0.1146(15) 0.0266(13) Uani 0.069(7) 1 d PDU A 2
H19C H 0.4450 0.1949 0.1319 0.032 Uiso 0.069(7) 1 calc PR A 2
H19D H 0.3934 0.0746 0.1206 0.032 Uiso 0.069(7) 1 calc PR A 2
C20' C 0.530(5) 0.131(3) 0.0548(15) 0.0359(15) Uani 0.069(7) 1 d PDU A 2
H20D H 0.5837 0.0918 0.0770 0.054 Uiso 0.069(7) 1 d PRD A 2
H20E H 0.5956 0.1899 0.0447 0.054 Uiso 0.069(7) 1 d PRD A 2
H20F H 0.5069 0.0832 0.0312 0.054 Uiso 0.069(7) 1 d PRD A 2
N1 N 0.0895(5) 0.1359(3) 0.09553(13) 0.0241(9) Uani 1 1 d . A .
O1 O 0.0299(4) 0.2839(3) 0.05591(12) 0.0342(9) Uani 1 1 d . A .
O2 O 0.0907(4) -0.0370(3) 0.12227(12) 0.0350(9) Uani 1 1 d . . .
O3 O 0.2565(4) 0.2894(3) 0.18208(11) 0.0271(8) Uani 1 1 d . . .
O4 O 0.1558(4) 0.4507(3) 0.19615(12) 0.0322(9) Uani 1 1 d . . .

loop_
_atom_site_aniso_label
_atom_site_aniso_U_11
_atom_site_aniso_U_22
_atom_site_aniso_U_33
_atom_site_aniso_U_23
_atom_site_aniso_U_13
_atom_site_aniso_U_12
C1 0.027(3) 0.021(2) 0.029(3) -0.010(2) 0.002(2) -0.003(2)
C2 0.031(3) 0.034(3) 0.030(3) -0.005(2) -0.002(2) -0.003(2)
C3 0.028(3) 0.048(3) 0.035(3) -0.007(3) -0.003(3) 0.003(3)
C4 0.030(3) 0.055(4) 0.049(4) -0.014(3) 0.013(3) -0.018(3)
C5 0.047(4) 0.038(3) 0.050(4) 0.003(3) 0.012(3) -0.003(3)
C6 0.038(3) 0.031(3) 0.042(3) 0.001(3) 0.006(3) 0.002(2)
C7 0.029(3) 0.020(2) 0.029(3) -0.001(2) -0.003(2) 0.000(2)
C8 0.025(3) 0.019(2) 0.028(3) -0.002(2) -0.006(2) 0.001(2)
C9 0.032(3) 0.019(2) 0.029(3) -0.004(2) -0.001(2) -0.001(2)
C10 0.028(3) 0.017(2) 0.028(3) 0.000(2) 0.001(2) -0.001(2)
C11 0.037(3) 0.024(3) 0.038(3) 0.006(2) -0.003(3) -0.003(2)
C12 0.035(3) 0.031(3) 0.033(3) 0.000(2) -0.007(3) -0.005(2)
C13 0.027(3) 0.022(2) 0.039(3) -0.006(2) -0.001(3) -0.006(2)
C14 0.030(3) 0.016(2) 0.038(3) -0.003(2) -0.003(3) 0.002(2)
C15 0.025(3) 0.017(2) 0.027(3) -0.003(2) 0.000(2) 0.0011(19)
C16 0.022(3) 0.017(2) 0.034(3) -0.003(2) 0.004(2) 0.001(2)
C17 0.028(3) 0.020(2) 0.030(3) 0.000(2) 0.007(2) -0.003(2)
C18 0.035(3) 0.026(3) 0.034(3) -0.005(2) -0.005(3) -0.001(2)
O5 0.033(2) 0.029(2) 0.032(2) -0.0075(18) 0.0005(17) 0.0017(18)
C19 0.025(3) 0.026(2) 0.029(3) -0.006(2) 0.002(2) -0.001(2)
C20 0.035(3) 0.033(3) 0.040(3) -0.002(2) 0.001(3) 0.003(2)
O5' 0.033(2) 0.029(2) 0.032(2) -0.0075(18) 0.0005(17) 0.0017(18)
C19' 0.025(3) 0.026(2) 0.029(3) -0.006(2) 0.002(2) -0.001(2)
C20' 0.035(3) 0.033(3) 0.040(3) -0.002(2) 0.001(3) 0.003(2)
N1 0.028(2) 0.0180(19) 0.027(2) -0.0001(17) -0.0010(19) -0.0017(17)
O1 0.047(2) 0.0170(17) 0.039(2) 0.0065(16) -0.0065(19) -0.0052(16)
O2 0.041(2) 0.0197(18) 0.044(2) 0.0036(17) -0.0122(19) 0.0003(17)
O3 0.0300(19) 0.0219(17) 0.0293(19) -0.0006(15) -0.0023(16) -0.0008(15)
O4 0.028(2) 0.0277(19) 0.041(2) -0.0049(17) 0.0031(18) -0.0001(16)

loop_
_atom_type_symbol
_atom_type_description
_atom_type_scat_dispersion_real
_atom_type_scat_dispersion_imag
_atom_type_scat_source
C C 0.0033 0.0016 'International Tables Vol C Tables 4.2.6.8 and 6.1.1.4'
H H 0.0000 0.0000 'International Tables Vol C Tables 4.2.6.8 and 6.1.1.4'
N N 0.0061 0.0033 'International Tables Vol C Tables 4.2.6.8 and 6.1.1.4'
O O 0.0106 0.0060 'International Tables Vol C Tables 4.2.6.8 and 6.1.1.4'

loop_
_geom_angle_atom_site_label_1
_geom_angle_atom_site_label_2
_geom_angle_atom_site_label_3
_geom_angle
C6 C1 C2 120.2(5)
C6 C1 C7 120.3(5)
C2 C1 C7 119.5(5)
C1 C2 C3 120.0(5)
C4 C3 C2 119.4(5)
C3 C4 C5 120.7(5)
C6 C5 C4 118.9(6)
C1 C6 C5 120.7(6)
O3 C7 C1 112.3(4)
O3 C7 C8 103.2(4)
C1 C7 C8 111.7(4)
N1 C8 C7 111.1(4)
N1 C8 C19' 117(2)
C7 C8 C19' 129(3)
N1 C8 C19 110.7(4)
C7 C8 C19 112.2(4)
C19' C8 C19 36(2)
O1 C9 N1 124.4(5)
O1 C9 C10 128.9(5)
N1 C9 C10 106.7(4)
C11 C10 C15 121.7(5)
C11 C10 C9 130.3(4)
C15 C10 C9 108.0(4)
C10 C11 C12 118.5(5)
C11 C12 C13 120.0(5)
C14 C13 C12 121.3(5)
C13 C14 C15 117.6(5)
C10 C15 C14 121.0(5)
C10 C15 C16 108.6(4)
C14 C15 C16 130.5(4)
O2 C16 N1 124.8(5)
O2 C16 C15 129.5(4)
N1 C16 C15 105.7(4)
O4 C17 O3 122.4(5)
O4 C17 C18 126.1(5)
O3 C17 C18 111.5(4)
C20 O5 C19 112.3(4)
O5 C19 C8 112.5(4)
C20' O5' C19' 112.3(7)
O5' C19' C8 104(3)
C9 N1 C16 111.0(4)
C9 N1 C8 126.1(4)
C16 N1 C8 122.8(4)
C17 O3 C7 116.5(4)

loop_
_geom_bond_atom_site_label_1
_geom_bond_atom_site_label_2
_geom_bond_distance
C1 C6 1.372(7)
C1 C2 1.382(7)
C1 C7 1.507(7)
C2 C3 1.392(8)
C3 C4 1.375(9)
C4 C5 1.396(9)
C5 C6 1.384(8)
C7 O3 1.452(6)
C7 C8 1.533(6)
C8 N1 1.459(6)
C8 C19' 1.538(5)
C8 C19 1.539(4)
C9 O1 1.211(6)
C9 N1 1.382(6)
C9 C10 1.483(7)
C10 C11 1.367(7)
C10 C15 1.377(6)
C11 C12 1.386(7)
C12 C13 1.400(7)
C13 C14 1.382(7)
C14 C15 1.390(7)
C15 C16 1.478(7)
C16 O2 1.203(6)
C16 N1 1.416(6)
C17 O4 1.204(6)
C17 O3 1.356(6)
C17 C18 1.475(7)
O5 C20 1.404(7)
O5 C19 1.418(6)
O5' C20' 1.404(8)
O5' C19' 1.418(7)

loop_
_geom_torsion_atom_site_label_1
_geom_torsion_atom_site_label_2
_geom_torsion_atom_site_label_3
_geom_torsion_atom_site_label_4
_geom_torsion
C6 C1 C2 C3 -2.2(8)
C7 C1 C2 C3 176.6(5)
C1 C2 C3 C4 1.7(8)
C2 C3 C4 C5 -0.2(9)
C3 C4 C5 C6 -0.9(9)
C2 C1 C6 C5 1.1(8)
C7 C1 C6 C5 -177.7(5)
C4 C5 C6 C1 0.5(9)
C6 C1 C7 O3 -52.3(6)
C2 C1 C7 O3 128.9(5)
C6 C1 C7 C8 63.1(6)
C2 C1 C7 C8 -115.7(5)
O3 C7 C8 N1 166.5(4)
C1 C7 C8 N1 45.6(5)
O3 C7 C8 C19' -31(3)
C1 C7 C8 C19' -152(3)
O3 C7 C8 C19 -69.0(5)
C1 C7 C8 C19 170.2(4)
O1 C9 C10 C11 -1.3(10)
N1 C9 C10 C11 179.5(5)
O1 C9 C10 C15 179.1(5)
N1 C9 C10 C15 -0.1(6)
C15 C10 C11 C12 -1.9(8)
C9 C10 C11 C12 178.5(5)
C10 C11 C12 C13 0.9(8)
C11 C12 C13 C14 0.3(8)
C12 C13 C14 C15 -0.5(8)
C11 C10 C15 C14 1.7(8)
C9 C10 C15 C14 -178.6(5)
C11 C10 C15 C16 -179.0(5)
C9 C10 C15 C16 0.6(6)
C13 C14 C15 C10 -0.5(8)
C13 C14 C15 C16 -179.5(5)
C10 C15 C16 O2 178.4(5)
C14 C15 C16 O2 -2.5(9)
C10 C15 C16 N1 -0.9(5)
C14 C15 C16 N1 178.3(5)
C20 O5 C19 C8 -82.1(6)
N1 C8 C19 O5 -57.4(6)
C7 C8 C19 O5 177.8(4)
C19' C8 C19 O5 51(4)
C20' O5' C19' C8 -168(4)
N1 C8 C19' O5' 51(6)
C7 C8 C19' O5' -111(4)
C19 C8 C19' O5' -38(3)
O1 C9 N1 C16 -179.7(5)
C10 C9 N1 C16 -0.4(6)
O1 C9 N1 C8 -0.2(8)
C10 C9 N1 C8 179.1(4)
O2 C16 N1 C9 -178.5(5)
C15 C16 N1 C9 0.8(5)
O2 C16 N1 C8 1.9(8)
C15 C16 N1 C8 -178.8(4)
C7 C8 N1 C9 59.8(6)
C19' C8 N1 C9 -105(3)
C19 C8 N1 C9 -65.6(6)
C7 C8 N1 C16 -120.7(5)
C19' C8 N1 C16 74(3)
C19 C8 N1 C16 113.9(5)
O4 C17 O3 C7 4.1(7)
C18 C17 O3 C7 -175.3(4)
C1 C7 O3 C17 -78.2(5)
C8 C7 O3 C17 161.4(4)
